data_1505322
loop_
_publ_author_name
'Brunker, Tim J.'
'Anderson, Brian J.'
'Blank, Natalia F.'
'Glueck, David S.'
'Rheingold, Arnold L.'

_publ_section_title
;
 Enantioselective synthesis of P-stereogenic benzophospholanes via
 palladium-catalyzed intramolecular cyclization.
;
_journal_issue 6
_journal_name_full 'Organic letters'
_journal_page_first 1109
_journal_page_last 1112
_journal_paper_doi 10.1021/ol0700512
_journal_volume 9
_journal_year 2007
_chemical_formula_sum 'C15 H18 B P'
_chemical_formula_weight 240.07
_chemical_name_systematic
; 

 ? 

;
_space_group_IT_number 19
_symmetry_cell_setting orthorhombic
_symmetry_space_group_name_Hall 'P 2ac 2ab'
_symmetry_space_group_name_H-M 'P 21 21 21'
_atom_sites_solution_hydrogens geom
_atom_sites_solution_primary direct
_atom_sites_solution_secondary difmap
_audit_creation_method SHELXL-97
_cell_angle_alpha 90.00
_cell_angle_beta 90.00
_cell_angle_gamma 90.00
_cell_formula_units_Z 4
_cell_length_a 9.4071(12)
_cell_length_b 11.3293(16)
_cell_length_c 12.9898(16)
_cell_measurement_reflns_used 1471
_cell_measurement_temperature 208(2)
_cell_measurement_theta_max 28.01
_cell_measurement_theta_min 2.67
_cell_volume 1384.4(3)
_computing_cell_refinement 'Bruker SMART'
_computing_data_collection 'Bruker SMART'
_computing_data_reduction 'Bruker SAINT'
_computing_molecular_graphics 'Bruker SHELXTL'
_computing_publication_material 'Bruker SHELXTL'
_computing_structure_refinement 'SHELXL-97 (Sheldrick, 1997)'
_computing_structure_solution 'SHELXS-97 (Sheldrick, 1990)'
_diffrn_ambient_temperature 208(2)
_diffrn_measured_fraction_theta_full 0.709
_diffrn_measured_fraction_theta_max 0.643
_diffrn_measurement_device_type 'CCD area detector'
_diffrn_measurement_method 'phi and omega scans'
_diffrn_radiation_monochromator graphite
_diffrn_radiation_source 'fine-focus sealed tube'
_diffrn_radiation_type MoK\a
_diffrn_radiation_wavelength 0.71073
_diffrn_reflns_av_R_equivalents 0.0178
_diffrn_reflns_av_sigmaI/netI 0.0359
_diffrn_reflns_limit_h_max 12
_diffrn_reflns_limit_h_min -1
_diffrn_reflns_limit_k_max 12
_diffrn_reflns_limit_k_min -12
_diffrn_reflns_limit_l_max 15
_diffrn_reflns_limit_l_min -7
_diffrn_reflns_number 2494
_diffrn_reflns_theta_full 25.00
_diffrn_reflns_theta_max 28.22
_diffrn_reflns_theta_min 2.67
_exptl_absorpt_coefficient_mu 0.173
_exptl_absorpt_correction_T_max 0.9863
_exptl_absorpt_correction_T_min 0.9498
_exptl_absorpt_correction_type multi-scan
_exptl_absorpt_process_details SADABS
_exptl_crystal_colour colorless
_exptl_crystal_density_diffrn 1.152
_exptl_crystal_density_method 'not measured'
_exptl_crystal_description blade
_exptl_crystal_F_000 512
_exptl_crystal_size_max 0.30
_exptl_crystal_size_mid 0.12
_exptl_crystal_size_min 0.08
_refine_diff_density_max 0.270
_refine_diff_density_min -0.224
_refine_diff_density_rms 0.045
_refine_ls_abs_structure_details 'Flack H D (1983), Acta Cryst. A39, 876-881'
_refine_ls_abs_structure_Flack -0.17(14)
_refine_ls_extinction_method none
_refine_ls_goodness_of_fit_ref 1.041
_refine_ls_hydrogen_treatment mixed
_refine_ls_matrix_type full
_refine_ls_number_parameters 166
_refine_ls_number_reflns 1950
_refine_ls_number_restraints 0
_refine_ls_restrained_S_all 1.041
_refine_ls_R_factor_all 0.0478
_refine_ls_R_factor_gt 0.0428
_refine_ls_shift/su_max 0.161
_refine_ls_shift/su_mean 0.020
_refine_ls_structure_factor_coef Fsqd
_refine_ls_weighting_details 'calc w=1/[\s^2^(Fo^2^)+(0.0770P)^2^+0.0000P] where P=(Fo^2^+2Fc^2^)/3'
_refine_ls_weighting_scheme calc
_refine_ls_wR_factor_gt 0.1105
_refine_ls_wR_factor_ref 0.1139
_reflns_number_gt 1752
_reflns_number_total 1950
_reflns_threshold_expression >2sigma(I)
_cod_data_source_file ol0700512si20070108_125626.cif
_cod_data_source_block glu244
_cod_depositor_comments
;
The following automatic conversions were performed:

'_symmetry_cell_setting' value 'Orthorhombic' changed to
'orthorhombic' according to
/home/saulius/struct/CIF-dictionaries/cif_core.dic dictionary named
'cif_core.dic' version 2.4.1 from 2010-06-29.

Automatic conversion script
Id: cif_fix_values 1715 2011-07-08 13:25:40Z adriana 
;
_cod_original_sg_symbol_H-M P2(1)2(1)2(1)
_cod_database_code 1505322

loop_
_symmetry_equiv_pos_as_xyz
'x, y, z'
'-x+1/2, -y, z+1/2'
'-x, y+1/2, -z+1/2'
'x+1/2, -y+1/2, -z'

loop_
_atom_site_label
_atom_site_type_symbol
_atom_site_fract_x
_atom_site_fract_y
_atom_site_fract_z
_atom_site_U_iso_or_equiv
_atom_site_adp_type
_atom_site_occupancy
_atom_site_symmetry_multiplicity
_atom_site_calc_flag
_atom_site_refinement_flags
P1 P 0.75344(6) 0.23041(7) 0.19175(5) 0.0370(2) Uani 1 1 d .
C1 C 0.7852(2) 0.3447(3) 0.1007(2) 0.0361(8) Uani 1 1 d .
C2 C 0.8561(2) 0.4521(3) 0.1154(2) 0.0435(8) Uani 1 1 d .
H2A H 0.8891 0.4738 0.1810 0.052 Uiso 1 1 calc R
C3 C 0.8769(3) 0.5257(3) 0.0319(3) 0.0526(9) Uani 1 1 d .
H3A H 0.9254 0.5976 0.0404 0.063 Uiso 1 1 calc R
C4 C 0.8268(3) 0.4941(3) -0.0637(3) 0.0526(10) Uani 1 1 d .
H4A H 0.8407 0.5455 -0.1197 0.063 Uiso 1 1 calc R
C7 C 0.6611(3) 0.1949(3) 0.0000(2) 0.0455(8) Uani 1 1 d .
H7A H 0.6817 0.1550 -0.0652 0.055 Uiso 1 1 calc R
H7B H 0.5579 0.2053 0.0058 0.055 Uiso 1 1 calc R
C8 C 0.7172(2) 0.1212(3) 0.0911(2) 0.0396(8) Uani 1 1 d .
H8A H 0.6425 0.0660 0.1148 0.047 Uiso 1 1 calc R
C10 C 0.5476(3) 0.1927(4) 0.3382(3) 0.0539(10) Uani 1 1 d .
H10A H 0.6137 0.1388 0.3654 0.065 Uiso 1 1 calc R
C11 C 0.4159(3) 0.2056(4) 0.3850(3) 0.0672(12) Uani 1 1 d .
H11A H 0.3923 0.1602 0.4431 0.081 Uiso 1 1 calc R
C12 C 0.3203(3) 0.2853(4) 0.3457(3) 0.0604(11) Uani 1 1 d .
H12A H 0.2308 0.2940 0.3769 0.072 Uiso 1 1 calc R
C13 C 0.3541(3) 0.3519(4) 0.2620(2) 0.0541(10) Uani 1 1 d .
H13A H 0.2883 0.4071 0.2364 0.065 Uiso 1 1 calc R
C14 C 0.4858(3) 0.3387(3) 0.2138(2) 0.0439(8) Uani 1 1 d .
H14A H 0.5087 0.3844 0.1557 0.053 Uiso 1 1 calc R
C15 C 0.8514(3) 0.0522(4) 0.0625(3) 0.0547(10) Uani 1 1 d .
H15A H 0.8288 -0.0050 0.0093 0.082 Uiso 1 1 calc R
H15B H 0.8873 0.0115 0.1228 0.082 Uiso 1 1 calc R
H15C H 0.9232 0.1064 0.0371 0.082 Uiso 1 1 calc R
B1 B 0.9009(4) 0.1991(5) 0.2897(3) 0.0580(13) Uani 1 1 d .
C9 C 0.5825(2) 0.2579(3) 0.2523(2) 0.0382(8) Uani 1 1 d .
C5 C 0.7564(3) 0.3885(3) -0.0793(2) 0.0475(8) Uani 1 1 d .
H5A H 0.7236 0.3679 -0.1453 0.057 Uiso 1 1 calc R
C6 C 0.7348(2) 0.3133(3) 0.0036(2) 0.0388(7) Uani 1 1 d .
H1C H 0.905(3) 0.276(4) 0.331(3) 0.073(13) Uiso 1 1 d .
H1B H 0.864(3) 0.111(4) 0.332(3) 0.083(13) Uiso 1 1 d .
H1A H 0.999(5) 0.190(5) 0.257(4) 0.101(13) Uiso 1 1 d .

loop_
_atom_site_aniso_label
_atom_site_aniso_U_11
_atom_site_aniso_U_22
_atom_site_aniso_U_33
_atom_site_aniso_U_23
_atom_site_aniso_U_13
_atom_site_aniso_U_12
P1 0.0320(3) 0.0451(5) 0.0338(4) 0.0005(3) -0.0004(2) 0.0015(3)
C1 0.0293(11) 0.041(2) 0.0377(17) -0.0044(16) 0.0008(8) 0.0003(9)
C2 0.0355(12) 0.048(2) 0.0467(19) -0.0050(16) 0.0010(10) -0.0033(11)
C3 0.0414(14) 0.046(2) 0.070(2) 0.0024(19) 0.0078(13) -0.0031(12)
C4 0.0447(15) 0.056(3) 0.058(2) 0.017(2) 0.0076(12) 0.0041(13)
C7 0.0402(12) 0.054(2) 0.0422(18) -0.0021(17) -0.0033(10) -0.0075(12)
C8 0.0405(14) 0.036(2) 0.0418(19) -0.0006(17) 0.0036(9) -0.0041(9)
C10 0.0544(16) 0.056(3) 0.051(2) 0.0104(19) 0.0113(12) 0.0020(13)
C11 0.0665(19) 0.068(3) 0.067(3) 0.008(2) 0.0261(16) -0.0060(18)
C12 0.0441(15) 0.068(3) 0.069(2) -0.014(2) 0.0174(13) -0.0038(15)
C13 0.0413(14) 0.067(3) 0.054(2) -0.017(2) -0.0021(12) 0.0086(13)
C14 0.0431(13) 0.056(2) 0.0323(17) -0.0069(16) -0.0001(9) 0.0025(11)
C15 0.0524(16) 0.057(3) 0.055(2) -0.005(2) 0.0119(13) 0.0038(14)
B1 0.0446(17) 0.079(4) 0.050(2) 0.001(3) -0.0135(14) 0.0111(17)
C9 0.0343(11) 0.042(2) 0.0383(16) -0.0058(15) 0.0000(9) -0.0025(10)
C5 0.0414(13) 0.061(3) 0.0405(16) 0.0088(16) 0.0003(12) 0.0023(14)
C6 0.0313(11) 0.045(2) 0.0402(16) 0.0015(14) -0.0010(9) 0.0003(10)

loop_
_atom_type_symbol
_atom_type_description
_atom_type_scat_dispersion_real
_atom_type_scat_dispersion_imag
_atom_type_scat_source
C C 0.0033 0.0016 'International Tables Vol C Tables 4.2.6.8 and 6.1.1.4'
H H 0.0000 0.0000 'International Tables Vol C Tables 4.2.6.8 and 6.1.1.4'
B B 0.0013 0.0007 'International Tables Vol C Tables 4.2.6.8 and 6.1.1.4'
P P 0.1023 0.0942 'International Tables Vol C Tables 4.2.6.8 and 6.1.1.4'

loop_
_geom_angle_atom_site_label_1
_geom_angle_atom_site_label_2
_geom_angle_atom_site_label_3
_geom_angle
C1 P1 C9 108.14(14)
C1 P1 C8 92.78(15)
C9 P1 C8 105.06(12)
C1 P1 B1 117.05(17)
C9 P1 B1 112.67(16)
C8 P1 B1 118.9(2)
C6 C1 C2 120.5(3)
C6 C1 P1 111.0(2)
C2 C1 P1 128.4(2)
C3 C2 C1 119.0(3)
C4 C3 C2 120.2(3)
C3 C4 C5 121.4(3)
C6 C7 C8 107.4(2)
C15 C8 C7 111.9(2)
C15 C8 P1 111.38(19)
C7 C8 P1 104.2(2)
C11 C10 C9 120.7(3)
C12 C11 C10 119.4(3)
C11 C12 C13 120.6(3)
C12 C13 C14 120.4(3)
C9 C14 C13 119.5(3)
C14 C9 C10 119.4(3)
C14 C9 P1 122.6(2)
C10 C9 P1 118.0(2)
C6 C5 C4 119.2(3)
C1 C6 C5 119.7(3)
C1 C6 C7 114.3(3)
C5 C6 C7 126.0(3)

loop_
_geom_bond_atom_site_label_1
_geom_bond_atom_site_label_2
_geom_bond_distance
P1 C1 1.779(3)
P1 C9 1.817(2)
P1 C8 1.832(3)
P1 B1 1.915(3)
C1 C6 1.393(4)
C1 C2 1.401(4)
C2 C3 1.382(5)
C3 C4 1.375(5)
C4 C5 1.382(5)
C7 C6 1.511(4)
C7 C8 1.541(4)
C8 C15 1.531(4)
C10 C11 1.388(4)
C10 C9 1.379(4)
C11 C12 1.373(6)
C12 C13 1.361(5)
C13 C14 1.396(4)
C14 C9 1.384(4)
C5 C6 1.389(4)
